data_4121534
loop_
_publ_author_name
'Xue, Ya-Xin'
'Zhu, Yuan-Yuan'
'Gao, Long-Mei'
'He, Xiao-Yue'
'Liu, Na'
'Zhang, Wu-Yi'
'Yin, Jun'
'Ding, Yunsheng'
'Zhou, Hongping'
'Wu, Zong-Quan'

_publ_section_title
;
 Air-Stable (Phenylbuta-1,3-diynyl)palladium(II) Complexes: Highly Active
 Initiators for Living Polymerization of Isocyanides.
;
_journal_issue 12
_journal_name_full 'Journal of the American Chemical Society'
_journal_page_first 4706
_journal_page_last 4713
_journal_paper_doi 10.1021/ja5004747
_journal_volume 136
_journal_year 2014
_chemical_formula_moiety C23H37ClP2Pd
_chemical_formula_sum 'C23 H37 Cl P2 Pd'
_chemical_formula_weight 517.32
_chemical_name_systematic
; 
 ? 
;
_space_group_IT_number 2
_symmetry_cell_setting triclinic
_symmetry_space_group_name_Hall '-P 1'
_symmetry_space_group_name_H-M 'P -1'
_atom_sites_solution_hydrogens geom
_atom_sites_solution_primary direct
_atom_sites_solution_secondary difmap
_audit_creation_method SHELXL-97
_cell_angle_alpha 93.4450(10)
_cell_angle_beta 90.9690(10)
_cell_angle_gamma 101.9840(10)
_cell_formula_units_Z 2
_cell_length_a 8.4589(10)
_cell_length_b 10.5591(12)
_cell_length_c 14.9611(18)
_cell_measurement_reflns_used 7595
_cell_measurement_temperature 296(2)
_cell_measurement_theta_max 26.08
_cell_measurement_theta_min 2.33
_cell_volume 1304.2(3)
_computing_cell_refinement 'Bruker SMART'
_computing_data_collection 'Bruker SMART'
_computing_data_reduction 'Bruker SAINT'
_computing_molecular_graphics 'Bruker SHELXTL'
_computing_publication_material 'Bruker SHELXTL'
_computing_structure_refinement 'SHELXL-97 (Sheldrick, 1997)'
_computing_structure_solution 'SHELXS-97 (Sheldrick, 1990)'
_diffrn_ambient_temperature 296(2)
_diffrn_measured_fraction_theta_full 0.968
_diffrn_measured_fraction_theta_max 0.968
_diffrn_measurement_device_type 'CCD area detector'
_diffrn_measurement_method 'phi and omega scans'
_diffrn_radiation_monochromator graphite
_diffrn_radiation_source 'fine-focus sealed tube'
_diffrn_radiation_type MoK\a
_diffrn_radiation_wavelength 0.71073
_diffrn_reflns_av_R_equivalents 0.0203
_diffrn_reflns_av_sigmaI/netI 0.0270
_diffrn_reflns_limit_h_max 10
_diffrn_reflns_limit_h_min -10
_diffrn_reflns_limit_k_max 13
_diffrn_reflns_limit_k_min -11
_diffrn_reflns_limit_l_max 18
_diffrn_reflns_limit_l_min -18
_diffrn_reflns_number 9920
_diffrn_reflns_theta_full 26.08
_diffrn_reflns_theta_max 26.08
_diffrn_reflns_theta_min 1.36
_exptl_absorpt_coefficient_mu 0.942
_exptl_absorpt_correction_T_max 0.7453
_exptl_absorpt_correction_T_min 0.6033
_exptl_absorpt_correction_type multi-scan
_exptl_absorpt_process_details sadabs
_exptl_crystal_colour colorless
_exptl_crystal_density_diffrn 1.317
_exptl_crystal_density_method 'not measured'
_exptl_crystal_description block
_exptl_crystal_F_000 536
_exptl_crystal_size_max 0.30
_exptl_crystal_size_mid 0.20
_exptl_crystal_size_min 0.10
_refine_diff_density_max 0.396
_refine_diff_density_min -0.280
_refine_diff_density_rms 0.051
_refine_ls_extinction_method none
_refine_ls_goodness_of_fit_ref 1.093
_refine_ls_hydrogen_treatment constr
_refine_ls_matrix_type full
_refine_ls_number_parameters 251
_refine_ls_number_reflns 5003
_refine_ls_number_restraints 0
_refine_ls_restrained_S_all 1.093
_refine_ls_R_factor_all 0.0256
_refine_ls_R_factor_gt 0.0229
_refine_ls_shift/su_max 0.001
_refine_ls_shift/su_mean 0.000
_refine_ls_structure_factor_coef Fsqd
_refine_ls_weighting_details 'calc w=1/[\s^2^(Fo^2^)+(0.0309P)^2^+0.4723P] where P=(Fo^2^+2Fc^2^)/3'
_refine_ls_weighting_scheme calc
_refine_ls_wR_factor_gt 0.0658
_refine_ls_wR_factor_ref 0.0698
_reflns_number_gt 4617
_reflns_number_total 5003
_reflns_threshold_expression >2sigma(I)
_cod_data_source_file ja5004747_si_002.cif
_cod_data_source_block 1a
_cod_depositor_comments
;
The following automatic conversions were performed:

'_symmetry_cell_setting' value 'Triclinic' changed to 'triclinic'
according to
/usr/data/users/saulius/crontab/automatic-downloads/current/ACS/lib/dictionaries/cif_core.dic
dictionary named 'cif_core.dic' version 2.4.2 from 2011-04-26.

Automatic conversion script
Id: cif_fix_values 2281 2013-09-26 08:29:07Z andrius 
;
_cod_original_sg_symbol_H-M P-1
_cod_database_code 4121534

loop_
_symmetry_equiv_pos_as_xyz
'x, y, z'
'-x, -y, -z'

loop_
_atom_site_label
_atom_site_type_symbol
_atom_site_fract_x
_atom_site_fract_y
_atom_site_fract_z
_atom_site_U_iso_or_equiv
_atom_site_adp_type
_atom_site_occupancy
_atom_site_symmetry_multiplicity
_atom_site_calc_flag
_atom_site_refinement_flags
Pd Pd 0.008053(17) 0.120054(15) 0.257023(10) 0.03869(7) Uani 1 1 d .
P2 P 0.17085(7) -0.01824(6) 0.29944(4) 0.04471(13) Uani 1 1 d .
P1 P -0.14929(7) 0.25915(6) 0.20717(4) 0.04593(14) Uani 1 1 d .
Cl1 Cl -0.18494(8) 0.05667(7) 0.36492(4) 0.06399(17) Uani 1 1 d .
C1 C 0.1593(3) 0.1694(2) 0.16191(15) 0.0453(5) Uani 1 1 d .
C5 C 0.4371(3) 0.3162(2) -0.13204(15) 0.0478(5) Uani 1 1 d .
C9 C 0.5909(3) 0.4795(3) -0.22030(18) 0.0589(6) Uani 1 1 d .
H9 H 0.6657 0.5573 -0.2229 0.071 Uiso 1 1 calc R
C20 C 0.0850(3) -0.1324(3) 0.38168(18) 0.0598(6) Uani 1 1 d .
H20A H 0.0596 -0.0833 0.4344 0.072 Uiso 1 1 calc R
H20B H -0.0158 -0.1848 0.3568 0.072 Uiso 1 1 calc R
C14 C -0.0626(3) 0.3756(3) 0.1272(2) 0.0631(7) Uani 1 1 d .
H14A H 0.0301 0.4346 0.1558 0.076 Uiso 1 1 calc R
H14B H -0.0234 0.3289 0.0773 0.076 Uiso 1 1 calc R
C10 C 0.5485(3) 0.4323(2) -0.13811(16) 0.0541(6) Uani 1 1 d .
H10 H 0.5950 0.4787 -0.0861 0.065 Uiso 1 1 calc R
C3 C 0.3176(3) 0.2380(2) 0.02092(15) 0.0503(5) Uani 1 1 d .
C4 C 0.3799(3) 0.2725(2) -0.04747(16) 0.0526(5) Uani 1 1 d .
C18 C 0.2307(4) -0.1179(3) 0.20714(18) 0.0687(8) Uani 1 1 d .
H18A H 0.2914 -0.0614 0.1653 0.082 Uiso 1 1 calc R
H18B H 0.3015 -0.1701 0.2306 0.082 Uiso 1 1 calc R
C22 C 0.3620(3) 0.0726(3) 0.3489(2) 0.0718(8) Uani 1 1 d .
H22A H 0.4309 0.0124 0.3610 0.086 Uiso 1 1 calc R
H22B H 0.4154 0.1309 0.3058 0.086 Uiso 1 1 calc R
C2 C 0.2386(3) 0.1986(2) 0.09776(16) 0.0496(5) Uani 1 1 d .
C16 C -0.2242(4) 0.3539(3) 0.2972(2) 0.0790(9) Uani 1 1 d .
H16A H -0.2937 0.4053 0.2713 0.095 Uiso 1 1 calc R
H16B H -0.2892 0.2948 0.3361 0.095 Uiso 1 1 calc R
C8 C 0.5241(3) 0.4130(3) -0.29865(16) 0.0571(6) Uani 1 1 d .
C7 C 0.4174(3) 0.2956(3) -0.29308(17) 0.0607(6) Uani 1 1 d .
H7 H 0.3739 0.2483 -0.3454 0.073 Uiso 1 1 calc R
C21 C 0.1919(5) -0.2229(3) 0.4109(2) 0.0864(10) Uani 1 1 d .
H21A H 0.2075 -0.2797 0.3607 0.130 Uiso 1 1 calc R
H21B H 0.1410 -0.2735 0.4577 0.130 Uiso 1 1 calc R
H21C H 0.2948 -0.1727 0.4325 0.130 Uiso 1 1 calc R
C12 C -0.3319(3) 0.1624(3) 0.1517(2) 0.0716(8) Uani 1 1 d .
H12A H -0.3865 0.1011 0.1927 0.086 Uiso 1 1 calc R
H12B H -0.4041 0.2191 0.1373 0.086 Uiso 1 1 calc R
C6 C 0.3744(3) 0.2472(2) -0.21150(16) 0.0554(6) Uani 1 1 d .
H6 H 0.3027 0.1678 -0.2094 0.067 Uiso 1 1 calc R
C15 C -0.1759(4) 0.4554(3) 0.0902(3) 0.0876(10) Uani 1 1 d .
H15A H -0.2672 0.3985 0.0602 0.131 Uiso 1 1 calc R
H15B H -0.1197 0.5130 0.0485 0.131 Uiso 1 1 calc R
H15C H -0.2124 0.5050 0.1384 0.131 Uiso 1 1 calc R
C11 C 0.5645(5) 0.4688(3) -0.3886(2) 0.0841(10) Uani 1 1 d .
H11A H 0.5494 0.3996 -0.4346 0.126 Uiso 1 1 calc R
H11B H 0.6750 0.5152 -0.3869 0.126 Uiso 1 1 calc R
H11C H 0.4946 0.5269 -0.4011 0.126 Uiso 1 1 calc R
C23 C 0.3442(5) 0.1503(4) 0.4341(2) 0.0978(12) Uani 1 1 d .
H23A H 0.2699 0.2057 0.4238 0.147 Uiso 1 1 calc R
H23B H 0.4476 0.2023 0.4533 0.147 Uiso 1 1 calc R
H23C H 0.3039 0.0926 0.4795 0.147 Uiso 1 1 calc R
C19 C 0.0890(6) -0.2063(4) 0.1576(3) 0.1062(13) Uani 1 1 d .
H19A H 0.0267 -0.2611 0.1988 0.159 Uiso 1 1 calc R
H19B H 0.1280 -0.2590 0.1120 0.159 Uiso 1 1 calc R
H19C H 0.0224 -0.1550 0.1304 0.159 Uiso 1 1 calc R
C13 C -0.2987(5) 0.0895(4) 0.0678(3) 0.1078(13) Uani 1 1 d .
H13A H -0.2768 0.1479 0.0206 0.162 Uiso 1 1 calc R
H13B H -0.3912 0.0222 0.0509 0.162 Uiso 1 1 calc R
H13C H -0.2066 0.0516 0.0778 0.162 Uiso 1 1 calc R
C17 C -0.0919(6) 0.4425(4) 0.3525(3) 0.1269(17) Uani 1 1 d .
H17A H -0.0272 0.3919 0.3820 0.190 Uiso 1 1 calc R
H17B H -0.1386 0.4924 0.3965 0.190 Uiso 1 1 calc R
H17C H -0.0253 0.4999 0.3143 0.190 Uiso 1 1 calc R

loop_
_atom_site_aniso_label
_atom_site_aniso_U_11
_atom_site_aniso_U_22
_atom_site_aniso_U_33
_atom_site_aniso_U_23
_atom_site_aniso_U_13
_atom_site_aniso_U_12
Pd 0.03653(10) 0.04454(11) 0.03702(10) 0.00631(7) 0.00399(6) 0.01185(7)
P2 0.0427(3) 0.0512(3) 0.0443(3) 0.0096(2) 0.0046(2) 0.0172(2)
P1 0.0425(3) 0.0504(3) 0.0488(3) 0.0065(2) 0.0017(2) 0.0178(3)
Cl1 0.0575(3) 0.0823(4) 0.0598(4) 0.0234(3) 0.0231(3) 0.0250(3)
C1 0.0459(12) 0.0471(12) 0.0464(12) 0.0077(9) 0.0022(9) 0.0161(10)
C5 0.0501(12) 0.0547(13) 0.0444(11) 0.0108(10) 0.0090(9) 0.0212(10)
C9 0.0606(15) 0.0539(14) 0.0637(15) 0.0162(12) 0.0095(12) 0.0114(12)
C20 0.0706(16) 0.0567(15) 0.0573(14) 0.0177(12) 0.0104(12) 0.0210(12)
C14 0.0581(15) 0.0607(16) 0.0774(18) 0.0267(13) 0.0067(13) 0.0216(12)
C10 0.0592(14) 0.0565(14) 0.0475(12) 0.0045(10) 0.0016(10) 0.0138(11)
C3 0.0508(12) 0.0554(14) 0.0495(13) 0.0117(10) 0.0082(10) 0.0192(11)
C4 0.0562(13) 0.0556(14) 0.0511(13) 0.0115(11) 0.0095(11) 0.0201(11)
C18 0.086(2) 0.0762(18) 0.0577(15) 0.0113(13) 0.0200(14) 0.0451(16)
C22 0.0485(14) 0.094(2) 0.0729(18) 0.0226(16) -0.0073(13) 0.0099(14)
C2 0.0490(12) 0.0523(13) 0.0514(13) 0.0107(10) 0.0075(10) 0.0171(10)
C16 0.098(2) 0.082(2) 0.0719(18) 0.0044(16) 0.0160(17) 0.0524(18)
C8 0.0674(15) 0.0646(16) 0.0475(13) 0.0183(11) 0.0109(11) 0.0276(13)
C7 0.0724(17) 0.0664(16) 0.0450(13) 0.0020(11) -0.0007(12) 0.0192(13)
C21 0.118(3) 0.080(2) 0.077(2) 0.0309(17) 0.0141(19) 0.050(2)
C12 0.0483(14) 0.0795(19) 0.087(2) 0.0185(16) -0.0145(14) 0.0106(13)
C6 0.0587(14) 0.0524(14) 0.0552(14) 0.0073(11) 0.0071(11) 0.0101(11)
C15 0.084(2) 0.081(2) 0.112(3) 0.0452(19) 0.0048(19) 0.0379(17)
C11 0.119(3) 0.088(2) 0.0584(17) 0.0331(16) 0.0206(17) 0.041(2)
C23 0.105(3) 0.093(3) 0.078(2) 0.0069(18) -0.024(2) -0.017(2)
C19 0.144(4) 0.089(3) 0.080(2) -0.023(2) 0.009(2) 0.020(2)
C13 0.119(3) 0.094(3) 0.100(3) -0.020(2) -0.046(2) 0.010(2)
C17 0.174(5) 0.096(3) 0.103(3) -0.040(2) 0.001(3) 0.022(3)

loop_
_atom_type_symbol
_atom_type_description
_atom_type_scat_dispersion_real
_atom_type_scat_dispersion_imag
_atom_type_scat_source
C C 0.0033 0.0016 'International Tables Vol C Tables 4.2.6.8 and 6.1.1.4'
H H 0.0000 0.0000 'International Tables Vol C Tables 4.2.6.8 and 6.1.1.4'
P P 0.1023 0.0942 'International Tables Vol C Tables 4.2.6.8 and 6.1.1.4'
Cl Cl 0.1484 0.1585 'International Tables Vol C Tables 4.2.6.8 and 6.1.1.4'
Pd Pd -0.9988 1.0072 'International Tables Vol C Tables 4.2.6.8 and 6.1.1.4'

loop_
_geom_angle_atom_site_label_1
_geom_angle_atom_site_label_2
_geom_angle_atom_site_label_3
_geom_angle
C1 Pd P2 87.31(6)
C1 Pd P1 89.87(6)
P2 Pd P1 177.01(2)
C1 Pd Cl1 176.75(7)
P2 Pd Cl1 94.27(2)
P1 Pd Cl1 88.50(2)
C22 P2 C18 103.96(15)
C22 P2 C20 105.93(14)
C18 P2 C20 105.28(13)
C22 P2 Pd 110.95(11)
C18 P2 Pd 114.55(9)
C20 P2 Pd 115.19(9)
C14 P1 C12 105.36(14)
C14 P1 C16 105.60(15)
C12 P1 C16 104.18(16)
C14 P1 Pd 117.95(8)
C12 P1 Pd 108.63(10)
C16 P1 Pd 113.95(10)
C2 C1 Pd 173.3(2)
C10 C5 C6 117.9(2)
C10 C5 C4 121.5(2)
C6 C5 C4 120.5(2)
C8 C9 C10 121.0(2)
C21 C20 P2 115.6(2)
C15 C14 P1 115.7(2)
C9 C10 C5 120.9(2)
C4 C3 C2 177.2(3)
C3 C4 C5 173.7(3)
C19 C18 P2 113.3(2)
C23 C22 P2 113.7(2)
C1 C2 C3 174.2(2)
C17 C16 P1 113.4(3)
C9 C8 C7 118.3(2)
C9 C8 C11 120.7(3)
C7 C8 C11 120.9(3)
C6 C7 C8 121.2(2)
C13 C12 P1 113.0(2)
C7 C6 C5 120.6(2)

loop_
_geom_bond_atom_site_label_1
_geom_bond_atom_site_label_2
_geom_bond_distance
Pd C1 1.951(2)
Pd P2 2.3127(6)
Pd P1 2.3227(6)
Pd Cl1 2.3418(6)
P2 C22 1.819(3)
P2 C18 1.827(3)
P2 C20 1.827(2)
P1 C14 1.821(3)
P1 C12 1.822(3)
P1 C16 1.829(3)
C1 C2 1.199(3)
C5 C10 1.391(3)
C5 C6 1.393(3)
C5 C4 1.430(3)
C9 C8 1.378(4)
C9 C10 1.379(3)
C20 C21 1.522(4)
C14 C15 1.519(4)
C3 C4 1.200(3)
C3 C2 1.382(3)
C18 C19 1.510(5)
C22 C23 1.501(5)
C16 C17 1.501(5)
C8 C7 1.382(4)
C8 C11 1.517(3)
C7 C6 1.377(3)
C12 C13 1.494(5)
